data_7018681
loop_
_publ_author_name
'Beckett, Michael A.'
'Horton, Peter N.'
'Hursthouse, Michael B.'
'Timmis, James L.'
'Varma, K. Sukumar'

_publ_section_title
;
 Templated heptaborate and pentaborate salts of cyclo-alkylammonium
 cations: structural and thermal properties.
;
_journal_issue 15
_journal_name_full 'Dalton transactions (Cambridge, England : 2003)'
_journal_page_first 4396
_journal_page_last 4403
_journal_paper_doi 10.1039/c2dt12310j
_journal_volume 41
_journal_year 2012
_chemical_formula_sum 'C3 H12 B5 N O10'
_chemical_formula_weight 276.19
_chemical_name_systematic
;
?
;
_space_group_IT_number 2
_symmetry_cell_setting triclinic
_symmetry_space_group_name_Hall '-P 1'
_symmetry_space_group_name_H-M 'P -1'
_atom_sites_solution_hydrogens geom
_atom_sites_solution_primary direct
_atom_sites_solution_secondary difmap
_audit_creation_method SHELXL-97
_cell_angle_alpha 67.429(2)
_cell_angle_beta 88.975(2)
_cell_angle_gamma 75.9650(10)
_cell_formula_units_Z 2
_cell_length_a 8.0079(2)
_cell_length_b 8.8634(3)
_cell_length_c 8.8643(2)
_cell_measurement_reflns_used 2522
_cell_measurement_temperature 120(2)
_cell_measurement_theta_max 27.485
_cell_measurement_theta_min 2.910
_cell_volume 561.64(3)
_computing_cell_refinement 'DENZO (Otwinowski & Minor, 1997) & COLLECT (Hooft, R.W.W., 1998)'
_computing_data_collection 'COLLECT (Hooft, R.W.W., 1998)'
_computing_data_reduction 'DENZO (Otwinowski & Minor, 1997) & COLLECT (Hooft, R.W.W., 1998)'
_computing_molecular_graphics 'ORTEP3 for Windows (Farrugia, 1997)'
_computing_publication_material 'WinGX (Farrugia, 1999)'
_computing_structure_refinement 'SHELXL-97 (Sheldrick, 2008)'
_computing_structure_solution 'SHELXS-97 (Sheldrick, 2008)'
_diffrn_ambient_temperature 120(2)
_diffrn_detector_area_resol_mean 9.091
_diffrn_measured_fraction_theta_full 0.996
_diffrn_measured_fraction_theta_max 0.996
_diffrn_measurement_device_type 'Bruker-Nonius Roper CCD camera on \k-goniostat'
_diffrn_measurement_method '\f & \w scans'
_diffrn_radiation_monochromator graphite
_diffrn_radiation_source 'Bruker-Nonius FR591 rotating anode'
_diffrn_radiation_type MoK\a
_diffrn_radiation_wavelength 0.71073
_diffrn_reflns_av_R_equivalents 0.0274
_diffrn_reflns_av_sigmaI/netI 0.0232
_diffrn_reflns_limit_h_max 10
_diffrn_reflns_limit_h_min -10
_diffrn_reflns_limit_k_max 11
_diffrn_reflns_limit_k_min -11
_diffrn_reflns_limit_l_max 11
_diffrn_reflns_limit_l_min -11
_diffrn_reflns_number 12353
_diffrn_reflns_theta_full 27.48
_diffrn_reflns_theta_max 27.48
_diffrn_reflns_theta_min 3.18
_exptl_absorpt_coefficient_mu 0.149
_exptl_absorpt_correction_T_max 0.9794
_exptl_absorpt_correction_T_min 0.9131
_exptl_absorpt_correction_type multi-scan
_exptl_absorpt_process_details 'SADABS 2007/2 (Sheldrick, G.M., 2007)'
_exptl_crystal_colour Colourless
_exptl_crystal_density_diffrn 1.633
_exptl_crystal_density_method 'not measured'
_exptl_crystal_description Slab
_exptl_crystal_F_000 284
_exptl_crystal_size_max 0.62
_exptl_crystal_size_mid 0.36
_exptl_crystal_size_min 0.14
_refine_diff_density_max 0.165
_refine_diff_density_min -0.288
_refine_diff_density_rms 0.050
_refine_ls_extinction_method none
_refine_ls_goodness_of_fit_ref 1.078
_refine_ls_hydrogen_treatment constr
_refine_ls_matrix_type full
_refine_ls_number_parameters 177
_refine_ls_number_reflns 2571
_refine_ls_number_restraints 0
_refine_ls_restrained_S_all 1.078
_refine_ls_R_factor_all 0.0361
_refine_ls_R_factor_gt 0.0317
_refine_ls_shift/su_max 0.000
_refine_ls_shift/su_mean 0.000
_refine_ls_structure_factor_coef Fsqd
_refine_ls_weighting_details 'calc w=1/[\s^2^(Fo^2^)+(0.0383P)^2^+0.1789P] where P=(Fo^2^+2Fc^2^)/3'
_refine_ls_weighting_scheme calc
_refine_ls_wR_factor_gt 0.0792
_refine_ls_wR_factor_ref 0.0821
_reflns_number_gt 2284
_reflns_number_total 2571
_reflns_threshold_expression >2sigma(I)
_cod_data_source_file c2dt12310j.txt
_cod_data_source_block 1
_cod_original_sg_symbol_H-M P-1
_cod_database_code 7018681

loop_
_symmetry_equiv_pos_as_xyz
'x, y, z'
'-x, -y, -z'

loop_
_atom_site_label
_atom_site_type_symbol
_atom_site_fract_x
_atom_site_fract_y
_atom_site_fract_z
_atom_site_U_iso_or_equiv
_atom_site_adp_type
_atom_site_occupancy
_atom_site_symmetry_multiplicity
_atom_site_calc_flag
_atom_site_refinement_flags
B1 B 0.26952(15) 0.36925(15) 0.28296(14) 0.0116(2) Uani 1 1 d .
B2 B 0.04071(16) 0.26914(15) 0.19142(15) 0.0141(2) Uani 1 1 d .
B3 B 0.26009(15) 0.06857(15) 0.39451(15) 0.0125(2) Uani 1 1 d .
B4 B 0.46353(15) 0.56396(15) 0.19625(15) 0.0125(2) Uani 1 1 d .
B5 B 0.28217(15) 0.57572(15) 0.40878(15) 0.0128(2) Uani 1 1 d .
O1 O 0.11912(10) 0.39461(9) 0.17607(9) 0.01426(17) Uani 1 1 d .
O2 O 0.10398(10) 0.10788(10) 0.30862(10) 0.01609(18) Uani 1 1 d .
O3 O 0.34556(9) 0.18877(9) 0.37801(9) 0.01269(17) Uani 1 1 d .
O4 O 0.39715(9) 0.44367(9) 0.17843(9) 0.01237(17) Uani 1 1 d .
O5 O 0.41242(10) 0.62744(9) 0.31457(9) 0.01453(18) Uani 1 1 d .
O6 O 0.21384(10) 0.45401(9) 0.39543(9) 0.01341(17) Uani 1 1 d .
O7 O -0.09579(11) 0.29593(10) 0.08845(11) 0.0210(2) Uani 1 1 d .
H7 H -0.1164 0.3947 0.0166 0.032 Uiso 1 1 calc R
O8 O 0.32840(10) -0.09597(9) 0.49333(10) 0.01643(18) Uani 1 1 d .
H8 H 0.4298 -0.1085 0.5282 0.025 Uiso 1 1 calc R
O9 O 0.58239(10) 0.62971(10) 0.09798(9) 0.01547(18) Uani 1 1 d .
H9 H 0.5946 0.5946 0.0219 0.023 Uiso 1 1 calc R
O10 O 0.21149(11) 0.64428(10) 0.51472(10) 0.01793(18) Uani 1 1 d .
H10 H 0.2530 0.7253 0.5065 0.027 Uiso 1 1 calc R
C1 C 0.84374(15) 0.86675(14) 0.20610(14) 0.0184(2) Uani 1 1 d .
H1 H 0.9397 0.8985 0.2477 0.022 Uiso 1 1 calc R
C2 C 0.66946(17) 0.98607(16) 0.17460(16) 0.0239(3) Uani 1 1 d .
H2A H 0.6576 1.0889 0.1974 0.029 Uiso 1 1 calc R
H2B H 0.5680 0.9378 0.1964 0.029 Uiso 1 1 calc R
C3 C 0.77014(17) 0.97321(16) 0.03425(15) 0.0241(3) Uani 1 1 d .
H3A H 0.7308 0.9169 -0.0305 0.029 Uiso 1 1 calc R
H3B H 0.8204 1.0681 -0.0295 0.029 Uiso 1 1 calc R
N1 N 0.85032(12) 0.68556(12) 0.26883(12) 0.0163(2) Uani 1 1 d .
H1A H 0.8388 0.6468 0.3785 0.024 Uiso 1 1 calc R
H1B H 0.9534 0.6278 0.2498 0.024 Uiso 1 1 calc R
H1C H 0.7629 0.6700 0.2169 0.024 Uiso 1 1 calc R

loop_
_atom_site_aniso_label
_atom_site_aniso_U_11
_atom_site_aniso_U_22
_atom_site_aniso_U_33
_atom_site_aniso_U_23
_atom_site_aniso_U_13
_atom_site_aniso_U_12
B1 0.0127(5) 0.0106(5) 0.0121(5) -0.0042(4) 0.0001(4) -0.0043(4)
B2 0.0135(6) 0.0134(6) 0.0158(6) -0.0056(5) -0.0002(4) -0.0046(4)
B3 0.0132(5) 0.0123(6) 0.0132(5) -0.0060(4) 0.0013(4) -0.0039(4)
B4 0.0122(5) 0.0121(5) 0.0125(5) -0.0037(4) -0.0017(4) -0.0033(4)
B5 0.0123(5) 0.0116(5) 0.0135(6) -0.0036(4) -0.0008(4) -0.0034(4)
O1 0.0142(4) 0.0119(4) 0.0150(4) -0.0024(3) -0.0038(3) -0.0046(3)
O2 0.0152(4) 0.0121(4) 0.0196(4) -0.0033(3) -0.0041(3) -0.0057(3)
O3 0.0127(4) 0.0101(4) 0.0147(4) -0.0034(3) -0.0025(3) -0.0039(3)
O4 0.0140(4) 0.0131(4) 0.0120(4) -0.0054(3) 0.0024(3) -0.0064(3)
O5 0.0172(4) 0.0150(4) 0.0154(4) -0.0075(3) 0.0038(3) -0.0089(3)
O6 0.0145(4) 0.0131(4) 0.0163(4) -0.0077(3) 0.0042(3) -0.0071(3)
O7 0.0204(4) 0.0145(4) 0.0248(4) -0.0028(3) -0.0101(3) -0.0059(3)
O8 0.0151(4) 0.0113(4) 0.0216(4) -0.0040(3) -0.0051(3) -0.0047(3)
O9 0.0183(4) 0.0188(4) 0.0144(4) -0.0085(3) 0.0047(3) -0.0107(3)
O10 0.0215(4) 0.0165(4) 0.0231(4) -0.0122(3) 0.0090(3) -0.0111(3)
C1 0.0191(6) 0.0164(5) 0.0184(6) -0.0033(4) -0.0012(4) -0.0079(4)
C2 0.0270(6) 0.0193(6) 0.0223(6) -0.0081(5) 0.0015(5) -0.0003(5)
C3 0.0292(7) 0.0208(6) 0.0170(6) -0.0026(5) 0.0020(5) -0.0049(5)
N1 0.0143(4) 0.0163(5) 0.0174(5) -0.0048(4) 0.0010(4) -0.0056(4)

loop_
_atom_type_symbol
_atom_type_description
_atom_type_scat_dispersion_real
_atom_type_scat_dispersion_imag
_atom_type_scat_source
C C 0.0033 0.0016 'International Tables Vol C Tables 4.2.6.8 and 6.1.1.4'
H H 0.0000 0.0000 'International Tables Vol C Tables 4.2.6.8 and 6.1.1.4'
B B 0.0013 0.0007 'International Tables Vol C Tables 4.2.6.8 and 6.1.1.4'
N N 0.0061 0.0033 'International Tables Vol C Tables 4.2.6.8 and 6.1.1.4'
O O 0.0106 0.0060 'International Tables Vol C Tables 4.2.6.8 and 6.1.1.4'

loop_
_geom_angle_atom_site_label_1
_geom_angle_atom_site_label_2
_geom_angle_atom_site_label_3
_geom_angle
O1 B1 O3 110.86(8)
O1 B1 O6 108.55(8)
O3 B1 O6 109.39(9)
O1 B1 O4 107.81(8)
O3 B1 O4 109.64(8)
O6 B1 O4 110.57(8)
O7 B2 O1 121.52(10)
O7 B2 O2 117.66(10)
O1 B2 O2 120.75(10)
O8 B3 O3 121.23(10)
O8 B3 O2 117.29(10)
O3 B3 O2 121.45(10)
O4 B4 O9 122.08(10)
O4 B4 O5 121.66(10)
O9 B4 O5 116.26(9)
O10 B5 O6 116.20(10)
O10 B5 O5 122.79(10)
O6 B5 O5 120.98(10)
B2 O1 B1 123.05(9)
B3 O2 B2 119.04(9)
B3 O3 B1 122.58(9)
B4 O4 B1 123.50(8)
B5 O5 B4 118.80(9)
B5 O6 B1 124.10(8)
B2 O7 H7 109.5
B3 O8 H8 109.5
B4 O9 H9 109.5
B5 O10 H10 109.5
N1 C1 C2 116.77(10)
N1 C1 C3 117.71(10)
C2 C1 C3 60.34(8)
N1 C1 H1 116.7
C2 C1 H1 116.7
C3 C1 H1 116.7
C1 C2 C3 59.85(8)
C1 C2 H2A 117.8
C3 C2 H2A 117.8
C1 C2 H2B 117.8
C3 C2 H2B 117.8
H2A C2 H2B 114.9
C1 C3 C2 59.81(8)
C1 C3 H3A 117.8
C2 C3 H3A 117.8
C1 C3 H3B 117.8
C2 C3 H3B 117.8
H3A C3 H3B 114.9
C1 N1 H1A 109.5
C1 N1 H1B 109.5
H1A N1 H1B 109.5
C1 N1 H1C 109.5
H1A N1 H1C 109.5
H1B N1 H1C 109.5

loop_
_geom_bond_atom_site_label_1
_geom_bond_atom_site_label_2
_geom_bond_distance
B1 O1 1.4645(13)
B1 O3 1.4666(13)
B1 O6 1.4676(13)
B1 O4 1.4704(13)
B2 O7 1.3519(14)
B2 O1 1.3671(14)
B2 O2 1.3808(14)
B3 O8 1.3576(14)
B3 O3 1.3621(14)
B3 O2 1.3722(14)
B4 O4 1.3607(14)
B4 O9 1.3617(14)
B4 O5 1.3820(14)
B5 O10 1.3505(14)
B5 O6 1.3652(14)
B5 O5 1.3792(14)
O7 H7 0.8400
O8 H8 0.8400
O9 H9 0.8400
O10 H10 0.8400
C1 N1 1.4716(15)
C1 C2 1.4884(17)
C1 C3 1.4891(16)
C1 H1 1.0000
C2 C3 1.4964(17)
C2 H2A 0.9900
C2 H2B 0.9900
C3 H3A 0.9900
C3 H3B 0.9900
N1 H1A 0.9100
N1 H1B 0.9100
N1 H1C 0.9100

loop_
_geom_hbond_atom_site_label_D
_geom_hbond_atom_site_label_H
_geom_hbond_atom_site_label_A
_geom_hbond_distance_DH
_geom_hbond_distance_HA
_geom_hbond_distance_DA
_geom_hbond_angle_DHA
_geom_hbond_site_symmetry_A
O7 H7 O1 0.84 1.98 2.8082(11) 166.7 2_565
O8 H8 O3 0.84 1.85 2.6719(11) 166.7 2_656
O9 H9 O4 0.84 1.93 2.7586(11) 169.5 2_665
O10 H10 O8 0.84 1.79 2.6299(11) 176.2 1_565
N1 H1A O6 0.91 1.94 2.8423(12) 170.3 2_666
N1 H1B O6 0.91 2.32 3.0654(12) 138.5 1_655
N1 H1B O1 0.91 2.48 3.2912(12) 149.1 1_655
N1 H1C O9 0.91 1.98 2.8895(12) 176.8 .
